data_8106165
loop_
_publ_author_name
'Wu, Hao'
'Li, Hai-Yan'
'Wu, Wei-Na'

_publ_section_title
;
 Crystal structure of
 diaqua-bis[N-phenyl-2-(quinolin-8-yloxy)acetamide-\k3-N,O,O&#x2032;]-nitrato(\k2
 O,O&#x2032;)-cerium(III) dinitrate - acetone (1/2), C40H44N7O17Ce
;
_journal_issue 3
_journal_name_full 'Zeitschrift f\"ur Kristallographie - New Crystal Structures'
_journal_page_first 403
_journal_page_last 404
_journal_paper_doi 10.1515/ncrs-2017-0302
_journal_volume 233
_journal_year 2018
_chemical_formula_sum 'C40 H44 Ce N7 O17'
_chemical_formula_weight 1034.94
_space_group_crystal_system monoclinic
_space_group_IT_number 15
_space_group_name_Hall '-C 2yc'
_space_group_name_H-M_alt 'C 1 2/c 1'
_atom_sites_solution_hydrogens mixed
_cell_angle_alpha 90
_cell_angle_beta 123.576(2)
_cell_angle_gamma 90
_cell_formula_units_Z 4
_cell_length_a 28.5754(11)
_cell_length_b 9.2819(3)
_cell_length_c 20.2035(8)
_cell_measurement_reflns_used 4181
_cell_measurement_temperature 296(2)
_cell_measurement_theta_max 23.40
_cell_measurement_theta_min 2.90
_cell_volume 4464.6(3)
_computing_structure_refinement 'SHELXL-2017/1 (Sheldrick, 2017)'
_diffrn_ambient_temperature 296(2)
_diffrn_measured_fraction_theta_full 0.980
_diffrn_measured_fraction_theta_max 0.980
_diffrn_measurement_device_type 'CCD area detector'
_diffrn_measurement_method 'phi and omega scans'
_diffrn_radiation_type MoK\a
_diffrn_radiation_wavelength 0.71073
_diffrn_reflns_av_R_equivalents 0.0434
_diffrn_reflns_av_unetI/netI 0.0435
_diffrn_reflns_Laue_measured_fraction_full 0.980
_diffrn_reflns_Laue_measured_fraction_max 0.980
_diffrn_reflns_limit_h_max 33
_diffrn_reflns_limit_h_min -27
_diffrn_reflns_limit_k_max 11
_diffrn_reflns_limit_k_min -10
_diffrn_reflns_limit_l_max 24
_diffrn_reflns_limit_l_min -23
_diffrn_reflns_number 13235
_diffrn_reflns_point_group_measured_fraction_full 0.980
_diffrn_reflns_point_group_measured_fraction_max 0.980
_diffrn_reflns_theta_full 25.000
_diffrn_reflns_theta_max 25.000
_diffrn_reflns_theta_min 2.355
_exptl_absorpt_coefficient_mu 1.100
_exptl_absorpt_correction_type multi-scan
_exptl_absorpt_process_details sadabs
_exptl_crystal_colour colorless
_exptl_crystal_density_diffrn 1.540
_exptl_crystal_description block
_exptl_crystal_F_000 2108
_exptl_crystal_size_max 0.150
_exptl_crystal_size_mid 0.120
_exptl_crystal_size_min 0.120
_refine_diff_density_max 0.561
_refine_diff_density_min -0.635
_refine_diff_density_rms 0.090
_refine_ls_extinction_coef .
_refine_ls_extinction_method none
_refine_ls_goodness_of_fit_ref 1.077
_refine_ls_hydrogen_treatment mixed
_refine_ls_matrix_type full
_refine_ls_number_parameters 301
_refine_ls_number_reflns 3854
_refine_ls_number_restraints 5
_refine_ls_restrained_S_all 1.076
_refine_ls_R_factor_all 0.0401
_refine_ls_R_factor_gt 0.0321
_refine_ls_shift/su_max 0.001
_refine_ls_shift/su_mean 0.000
_refine_ls_structure_factor_coef Fsqd
_refine_ls_weighting_details 'w=1/[\s^2^(Fo^2^)+(0.0453P)^2^+0.3191P] where P=(Fo^2^+2Fc^2^)/3'
_refine_ls_weighting_scheme calc
_refine_ls_wR_factor_gt 0.0801
_refine_ls_wR_factor_ref 0.0844
_reflns_Friedel_coverage 0.000
_reflns_Friedel_fraction_full .
_reflns_Friedel_fraction_max .
_reflns_number_gt 3327
_reflns_number_total 3854
_reflns_threshold_expression 'I > 2\s(I)'
_cod_data_source_file suppl_ncrs-2017-0302_suppl.cif
_cod_data_source_block z
_cod_original_sg_symbol_H-M 'C 2/c'
_cod_database_code 8106165
_shelx_space_group_comment
;
The symmetry employed for this shelxl refinement is uniquely defined
by the following loop, which should always be used as a source of
symmetry information in preference to the above space-group names.
They are only intended as comments.
;
_shelx_estimated_absorpt_t_min 0.852
_shelx_estimated_absorpt_t_max 0.879

loop_
_space_group_symop_operation_xyz
'x, y, z'
'-x, y, -z+1/2'
'x+1/2, y+1/2, z'
'-x+1/2, y+1/2, -z+1/2'
'-x, -y, -z'
'x, -y, z-1/2'
'-x+1/2, -y+1/2, -z'
'x+1/2, -y+1/2, z-1/2'

loop_
_atom_site_label
_atom_site_type_symbol
_atom_site_fract_x
_atom_site_fract_y
_atom_site_fract_z
_atom_site_U_iso_or_equiv
_atom_site_adp_type
_atom_site_occupancy
_atom_site_site_symmetry_order
_atom_site_calc_flag
_atom_site_refinement_flags_posn
_atom_site_refinement_flags_adp
_atom_site_refinement_flags_occupancy
_atom_site_disorder_assembly
_atom_site_disorder_group
Ce1 Ce 0.000000 0.91509(3) 0.250000 0.03481(11) Uani 1 2 d S T P . .
O1 O 0.03899(9) 0.7366(2) 0.18083(12) 0.0431(5) Uani 1 1 d . . . . .
O2 O 0.06453(9) 0.7128(2) 0.32451(12) 0.0464(6) Uani 1 1 d . . . . .
O3 O 0.09483(9) 0.9975(3) 0.28972(17) 0.0585(7) Uani 1 1 d D . . . .
H3B H 0.1064(16) 1.077(3) 0.284(3) 0.088 Uiso 1 1 d D U . . .
H3A H 0.1222(13) 0.939(3) 0.314(3) 0.088 Uiso 1 1 d D U . . .
O4 O -0.00738(10) 1.1725(3) 0.19252(14) 0.0549(6) Uani 1 1 d . . . . .
O5 O 0.000000 1.3749(4) 0.250000 0.0708(12) Uani 1 2 d S T P . .
O6 O 0.17983(12) 0.1775(4) 0.2419(2) 0.0921(11) Uani 1 1 d . . . . .
O7 O 0.1753(2) 0.4061(4) 0.2513(3) 0.1220(17) Uani 1 1 d . . . . .
O8 O 0.12756(12) 0.2669(3) 0.27639(19) 0.0750(8) Uani 1 1 d . . . . .
O9 O 0.18574(13) 0.8174(4) 0.3696(2) 0.1041(12) Uani 1 1 d . . . . .
N1 N -0.04261(11) 0.9270(3) 0.09315(15) 0.0418(7) Uani 1 1 d . . . . .
N2 N 0.11707(11) 0.5108(3) 0.35136(15) 0.0458(7) Uani 1 1 d . . . . .
H2A H 0.126890 0.448697 0.329634 0.055 Uiso 1 1 calc R U . . .
N3 N 0.000000 1.2454(4) 0.250000 0.0404(9) Uani 1 2 d S T P . .
N4 N 0.16189(13) 0.2821(4) 0.25621(19) 0.0605(9) Uani 1 1 d . . . . .
C1 C -0.08437(14) 1.0169(4) 0.0488(2) 0.0532(9) Uani 1 1 d . . . . .
H1 H -0.097723 1.072727 0.073235 0.064 Uiso 1 1 calc R U . . .
C2 C -0.10949(16) 1.0325(5) -0.0328(2) 0.0624(11) Uani 1 1 d . . . . .
H2 H -0.139448 1.095628 -0.061776 0.075 Uiso 1 1 calc R U . . .
C3 C -0.09019(17) 0.9556(5) -0.0695(2) 0.0622(11) Uani 1 1 d . . . . .
H3 H -0.106158 0.967402 -0.123681 0.075 Uiso 1 1 calc R U . . .
C4 C -0.04600(15) 0.8578(4) -0.02592(19) 0.0499(9) Uani 1 1 d . . . . .
C5 C -0.02417(16) 0.7734(5) -0.0602(2) 0.0598(11) Uani 1 1 d . . . . .
H5 H -0.038894 0.781034 -0.114244 0.072 Uiso 1 1 calc R U . . .
C6 C 0.01834(18) 0.6809(5) -0.0146(2) 0.0654(11) Uani 1 1 d . . . . .
H6 H 0.033173 0.627016 -0.037666 0.078 Uiso 1 1 calc R U . . .
C7 C 0.04075(15) 0.6639(4) 0.0668(2) 0.0543(9) Uani 1 1 d . . . . .
H7 H 0.069576 0.598268 0.096906 0.065 Uiso 1 1 calc R U . . .
C8 C 0.01996(13) 0.7442(4) 0.10142(18) 0.0415(8) Uani 1 1 d . . . . .
C9 C -0.02350(13) 0.8462(4) 0.05668(18) 0.0407(8) Uani 1 1 d . . . . .
C10 C 0.06914(15) 0.6085(4) 0.2204(2) 0.0478(9) Uani 1 1 d . . . . .
H10A H 0.103238 0.602396 0.220951 0.057 Uiso 1 1 calc R U . . .
H10B H 0.046314 0.524259 0.193405 0.057 Uiso 1 1 calc R U . . .
C11 C 0.08318(13) 0.6159(4) 0.30391(19) 0.0398(8) Uani 1 1 d . . . . .
C12 C 0.13899(13) 0.4882(4) 0.4329(2) 0.0470(9) Uani 1 1 d . . . . .
C13 C 0.17661(18) 0.3761(5) 0.4694(3) 0.0762(13) Uani 1 1 d . . . . .
H13 H 0.185624 0.318341 0.440402 0.091 Uiso 1 1 calc R U . . .
C14 C 0.2008(2) 0.3503(6) 0.5495(3) 0.0914(16) Uani 1 1 d . . . . .
H14 H 0.226486 0.275428 0.574234 0.110 Uiso 1 1 calc R U . . .
C15 C 0.18758(19) 0.4329(5) 0.5923(3) 0.0755(14) Uani 1 1 d . . . . .
H15 H 0.204069 0.414723 0.646073 0.091 Uiso 1 1 calc R U . . .
C16 C 0.15016(18) 0.5421(5) 0.5562(2) 0.0715(12) Uani 1 1 d . . . . .
H16 H 0.140844 0.598386 0.585412 0.086 Uiso 1 1 calc R U . . .
C17 C 0.12582(17) 0.5702(4) 0.4766(2) 0.0618(11) Uani 1 1 d . . . . .
H17 H 0.100302 0.645544 0.452427 0.074 Uiso 1 1 calc R U . . .
C18 C 0.2057(3) 0.7992(8) 0.2732(4) 0.131(2) Uani 1 1 d D . . . .
H18A H 0.231675 0.744917 0.267073 0.196 Uiso 1 1 calc R U . . .
H18B H 0.167977 0.776328 0.230607 0.196 Uiso 1 1 calc R U . . .
H18C H 0.212322 0.900320 0.272021 0.196 Uiso 1 1 calc R U . . .
C19 C 0.21363(17) 0.7624(5) 0.3501(4) 0.0865(16) Uani 1 1 d D . . . .
C20 C 0.2574(2) 0.6541(7) 0.4014(5) 0.173(4) Uani 1 1 d D . . . .
H20A H 0.275542 0.621748 0.375873 0.260 Uiso 1 1 calc R U . . .
H20B H 0.284669 0.697135 0.451610 0.260 Uiso 1 1 calc R U . . .
H20C H 0.240163 0.573599 0.409790 0.260 Uiso 1 1 calc R U . . .

loop_
_atom_site_aniso_label
_atom_site_aniso_U_11
_atom_site_aniso_U_22
_atom_site_aniso_U_33
_atom_site_aniso_U_23
_atom_site_aniso_U_13
_atom_site_aniso_U_12
Ce1 0.04513(16) 0.03382(17) 0.03361(15) 0.000 0.02687(12) 0.000
O1 0.0623(13) 0.0420(13) 0.0358(11) 0.0021(10) 0.0338(10) 0.0069(10)
O2 0.0615(13) 0.0457(15) 0.0390(12) 0.0052(11) 0.0322(11) 0.0129(11)
O3 0.0532(14) 0.0450(17) 0.0854(19) 0.0042(15) 0.0434(14) 0.0011(11)
O4 0.0791(16) 0.0500(16) 0.0469(13) 0.0015(12) 0.0420(13) -0.0002(12)
O5 0.086(3) 0.029(2) 0.107(3) 0.000 0.059(3) 0.000
O6 0.088(2) 0.085(2) 0.114(3) -0.034(2) 0.062(2) 0.0062(18)
O7 0.157(4) 0.065(3) 0.223(5) -0.007(2) 0.154(4) -0.019(2)
O8 0.0946(19) 0.0565(18) 0.110(2) -0.0076(17) 0.0790(19) -0.0062(15)
O9 0.083(2) 0.097(3) 0.142(3) 0.032(2) 0.069(2) 0.022(2)
N1 0.0540(15) 0.0415(17) 0.0345(13) 0.0033(12) 0.0273(13) -0.0014(12)
N2 0.0560(16) 0.0410(17) 0.0434(15) 0.0036(14) 0.0294(13) 0.0087(13)
N3 0.0401(19) 0.036(2) 0.047(2) 0.000 0.0259(17) 0.000
N4 0.0576(18) 0.064(3) 0.0612(19) -0.0118(18) 0.0335(16) -0.0012(17)
C1 0.060(2) 0.051(2) 0.0457(19) 0.0027(18) 0.0275(17) 0.0007(18)
C2 0.059(2) 0.062(3) 0.046(2) 0.011(2) 0.0164(18) -0.0037(19)
C3 0.072(2) 0.072(3) 0.0319(18) 0.0007(19) 0.0215(18) -0.019(2)
C4 0.062(2) 0.056(2) 0.0356(17) -0.0023(17) 0.0294(17) -0.0181(18)
C5 0.075(2) 0.077(3) 0.0396(19) -0.014(2) 0.0397(19) -0.026(2)
C6 0.084(3) 0.081(3) 0.058(2) -0.022(2) 0.056(2) -0.021(2)
C7 0.068(2) 0.059(3) 0.054(2) -0.0070(19) 0.0455(19) -0.0058(19)
C8 0.0536(17) 0.046(2) 0.0359(16) -0.0044(15) 0.0317(15) -0.0110(15)
C9 0.0535(18) 0.0413(19) 0.0352(16) -0.0047(15) 0.0296(15) -0.0134(15)
C10 0.064(2) 0.038(2) 0.050(2) 0.0027(16) 0.0369(18) 0.0077(15)
C11 0.0445(17) 0.037(2) 0.0440(18) 0.0005(15) 0.0280(15) -0.0015(14)
C12 0.0451(17) 0.045(2) 0.0472(19) 0.0086(17) 0.0234(16) -0.0014(15)
C13 0.080(3) 0.077(3) 0.068(3) 0.024(2) 0.039(2) 0.031(2)
C14 0.083(3) 0.100(4) 0.072(3) 0.036(3) 0.031(3) 0.034(3)
C15 0.072(3) 0.092(4) 0.051(2) 0.020(3) 0.027(2) -0.004(2)
C16 0.082(3) 0.084(3) 0.049(2) 0.006(2) 0.037(2) -0.001(2)
C17 0.069(2) 0.069(3) 0.049(2) 0.011(2) 0.0334(19) 0.0144(19)
C18 0.123(5) 0.139(6) 0.148(6) -0.049(5) 0.086(5) -0.027(4)
C19 0.058(2) 0.061(3) 0.133(5) -0.009(3) 0.048(3) -0.007(2)
C20 0.075(3) 0.090(4) 0.290(11) 0.017(6) 0.060(5) 0.022(3)

loop_
_atom_type_symbol
_atom_type_description
_atom_type_scat_dispersion_real
_atom_type_scat_dispersion_imag
_atom_type_scat_source
C C 0.0033 0.0016 'International Tables Vol C Tables 4.2.6.8 and 6.1.1.4'
H H 0.0000 0.0000 'International Tables Vol C Tables 4.2.6.8 and 6.1.1.4'
Ce Ce -0.2486 2.6331 'International Tables Vol C Tables 4.2.6.8 and 6.1.1.4'
N N 0.0061 0.0033 'International Tables Vol C Tables 4.2.6.8 and 6.1.1.4'
O O 0.0106 0.0060 'International Tables Vol C Tables 4.2.6.8 and 6.1.1.4'

loop_
_geom_angle_atom_site_label_1
_geom_angle_atom_site_label_2
_geom_angle_atom_site_label_3
_geom_angle
_geom_angle_site_symmetry_1
_geom_angle_site_symmetry_3
O2 Ce1 O2 81.27(10) 2 .
O2 Ce1 O3 73.99(8) 2 2
O2 Ce1 O3 138.00(8) . 2
O2 Ce1 O3 138.00(8) 2 .
O2 Ce1 O3 73.99(8) . .
O3 Ce1 O3 144.14(12) 2 .
O2 Ce1 O4 144.48(8) 2 2
O2 Ce1 O4 125.00(7) . 2
O3 Ce1 O4 70.58(8) 2 2
O3 Ce1 O4 76.67(8) . 2
O2 Ce1 O4 125.00(7) 2 .
O2 Ce1 O4 144.48(8) . .
O3 Ce1 O4 76.67(8) 2 .
O3 Ce1 O4 70.58(8) . .
O4 Ce1 O4 47.82(11) 2 .
O2 Ce1 N1 67.40(7) 2 .
O2 Ce1 N1 116.51(8) . .
O3 Ce1 N1 84.53(9) 2 .
O3 Ce1 N1 94.02(9) . .
O4 Ce1 N1 110.97(8) 2 .
O4 Ce1 N1 64.37(8) . .
O2 Ce1 N1 116.51(8) 2 2
O2 Ce1 N1 67.39(7) . 2
O3 Ce1 N1 94.02(9) 2 2
O3 Ce1 N1 84.53(9) . 2
O4 Ce1 N1 64.37(8) 2 2
O4 Ce1 N1 110.97(8) . 2
N1 Ce1 N1 175.32(11) . 2
O2 Ce1 O1 58.69(7) 2 2
O2 Ce1 O1 67.11(7) . 2
O3 Ce1 O1 71.07(8) 2 2
O3 Ce1 O1 133.88(8) . 2
O4 Ce1 O1 106.20(7) 2 2
O4 Ce1 O1 144.64(7) . 2
N1 Ce1 O1 124.86(7) . 2
N1 Ce1 O1 58.49(7) 2 2
O2 Ce1 O1 67.11(7) 2 .
O2 Ce1 O1 58.69(7) . .
O3 Ce1 O1 133.88(8) 2 .
O3 Ce1 O1 71.07(8) . .
O4 Ce1 O1 144.64(7) 2 .
O4 Ce1 O1 106.20(7) . .
N1 Ce1 O1 58.49(7) . .
N1 Ce1 O1 124.86(7) 2 .
O1 Ce1 O1 106.45(9) 2 .
C8 O1 C10 114.9(3) . .
C8 O1 Ce1 123.07(19) . .
C10 O1 Ce1 120.21(18) . .
C11 O2 Ce1 131.8(2) . .
Ce1 O3 H3B 132(3) . .
Ce1 O3 H3A 119(3) . .
H3B O3 H3A 110(3) . .
N3 O4 Ce1 98.7(2) . .
C1 N1 C9 117.7(3) . .
C1 N1 Ce1 118.3(2) . .
C9 N1 Ce1 124.0(2) . .
C11 N2 C12 128.4(3) . .
C11 N2 H2A 115.8 . .
C12 N2 H2A 115.8 . .
O5 N3 O4 122.57(19) . 2
O5 N3 O4 122.57(19) . .
O4 N3 O4 114.9(4) 2 .
O6 N4 O7 122.7(4) . .
O6 N4 O8 119.8(4) . .
O7 N4 O8 117.5(4) . .
N1 C1 C2 123.3(4) . .
N1 C1 H1 118.4 . .
C2 C1 H1 118.4 . .
C3 C2 C1 119.8(4) . .
C3 C2 H2 120.1 . .
C1 C2 H2 120.1 . .
C2 C3 C4 119.8(3) . .
C2 C3 H3 120.1 . .
C4 C3 H3 120.1 . .
C5 C4 C3 123.0(3) . .
C5 C4 C9 120.1(3) . .
C3 C4 C9 116.9(4) . .
C6 C5 C4 119.8(3) . .
C6 C5 H5 120.1 . .
C4 C5 H5 120.1 . .
C5 C6 C7 121.7(4) . .
C5 C6 H6 119.1 . .
C7 C6 H6 119.1 . .
C8 C7 C6 119.6(4) . .
C8 C7 H7 120.2 . .
C6 C7 H7 120.2 . .
C7 C8 O1 124.3(3) . .
C7 C8 C9 121.0(3) . .
O1 C8 C9 114.7(3) . .
N1 C9 C8 119.7(3) . .
N1 C9 C4 122.5(3) . .
C8 C9 C4 117.8(3) . .
O1 C10 C11 107.1(3) . .
O1 C10 H10A 110.3 . .
C11 C10 H10A 110.3 . .
O1 C10 H10B 110.3 . .
C11 C10 H10B 110.3 . .
H10A C10 H10B 108.5 . .
O2 C11 N2 124.7(3) . .
O2 C11 C10 121.1(3) . .
N2 C11 C10 114.2(3) . .
C17 C12 C13 119.1(4) . .
C17 C12 N2 124.4(3) . .
C13 C12 N2 116.4(4) . .
C12 C13 C14 119.6(5) . .
C12 C13 H13 120.2 . .
C14 C13 H13 120.2 . .
C15 C14 C13 120.8(4) . .
C15 C14 H14 119.6 . .
C13 C14 H14 119.6 . .
C16 C15 C14 119.7(4) . .
C16 C15 H15 120.2 . .
C14 C15 H15 120.2 . .
C15 C16 C17 120.5(5) . .
C15 C16 H16 119.8 . .
C17 C16 H16 119.8 . .
C12 C17 C16 120.4(4) . .
C12 C17 H17 119.8 . .
C16 C17 H17 119.8 . .
C19 C18 H18A 109.5 . .
C19 C18 H18B 109.5 . .
H18A C18 H18B 109.5 . .
C19 C18 H18C 109.5 . .
H18A C18 H18C 109.5 . .
H18B C18 H18C 109.5 . .
O9 C19 C18 120.6(5) . .
O9 C19 C20 121.4(6) . .
C18 C19 C20 117.9(6) . .
C19 C20 H20A 109.5 . .
C19 C20 H20B 109.5 . .
H20A C20 H20B 109.5 . .
C19 C20 H20C 109.5 . .
H20A C20 H20C 109.5 . .
H20B C20 H20C 109.5 . .

loop_
_geom_bond_atom_site_label_1
_geom_bond_atom_site_label_2
_geom_bond_distance
_geom_bond_site_symmetry_2
Ce1 O2 2.474(2) 2
Ce1 O2 2.474(2) .
Ce1 O3 2.483(2) 2
Ce1 O3 2.483(2) .
Ce1 O4 2.614(2) 2
Ce1 O4 2.614(2) .
Ce1 N1 2.696(3) .
Ce1 N1 2.696(3) 2
Ce1 O1 2.768(2) 2
Ce1 O1 2.768(2) .
O1 C8 1.382(4) .
O1 C10 1.426(4) .
O2 C11 1.230(4) .
O3 H3B 0.842(18) .
O3 H3A 0.851(18) .
O4 N3 1.257(3) .
O5 N3 1.202(5) .
O6 N4 1.206(4) .
O7 N4 1.233(4) .
O8 N4 1.261(4) .
O9 C19 1.182(6) .
N1 C1 1.319(4) .
N1 C9 1.360(4) .
N2 C11 1.335(4) .
N2 C12 1.418(4) .
N2 H2A 0.8600 .
C1 C2 1.396(5) .
C1 H1 0.9300 .
C2 C3 1.348(6) .
C2 H2 0.9300 .
C3 C4 1.401(6) .
C3 H3 0.9300 .
C4 C5 1.401(5) .
C4 C9 1.422(4) .
C5 C6 1.351(6) .
C5 H5 0.9300 .
C6 C7 1.406(5) .
C6 H6 0.9300 .
C7 C8 1.362(5) .
C7 H7 0.9300 .
C8 C9 1.419(5) .
C10 C11 1.504(5) .
C10 H10A 0.9700 .
C10 H10B 0.9700 .
C12 C17 1.366(5) .
C12 C13 1.380(5) .
C13 C14 1.383(7) .
C13 H13 0.9300 .
C14 C15 1.357(7) .
C14 H14 0.9300 .
C15 C16 1.356(6) .
C15 H15 0.9300 .
C16 C17 1.380(6) .
C16 H16 0.9300 .
C17 H17 0.9300 .
C18 C19 1.482(7) .
C18 H18A 0.9600 .
C18 H18B 0.9600 .
C18 H18C 0.9600 .
C19 C20 1.488(6) .
C20 H20A 0.9600 .
C20 H20B 0.9600 .
C20 H20C 0.9600 .

loop_
_geom_hbond_atom_site_label_D
_geom_hbond_atom_site_label_H
_geom_hbond_atom_site_label_A
_geom_hbond_distance_DH
_geom_hbond_distance_HA
_geom_hbond_distance_DA
_geom_hbond_angle_DHA
_geom_hbond_site_symmetry_A
_geom_hbond_publ_flag
O3 H3B O8 0.842(18) 1.897(19) 2.735(4) 174(5) 1_565 yes
O3 H3A O9 0.851(18) 1.890(19) 2.740(4) 177(4) . yes
N2 H2A O8 0.86 2.01 2.830(4) 160.0 . yes

loop_
_geom_torsion_atom_site_label_1
_geom_torsion_atom_site_label_2
_geom_torsion_atom_site_label_3
_geom_torsion_atom_site_label_4
_geom_torsion
_geom_torsion_site_symmetry_1
_geom_torsion_site_symmetry_2
_geom_torsion_site_symmetry_3
_geom_torsion_site_symmetry_4
Ce1 O4 N3 O5 180.000(1) . . . .
Ce1 O4 N3 O4 0.001(1) . . . 2
C9 N1 C1 C2 0.1(5) . . . .
Ce1 N1 C1 C2 179.7(3) . . . .
N1 C1 C2 C3 -1.6(6) . . . .
C1 C2 C3 C4 1.7(6) . . . .
C2 C3 C4 C5 179.4(4) . . . .
C2 C3 C4 C9 -0.3(5) . . . .
C3 C4 C5 C6 -179.7(4) . . . .
C9 C4 C5 C6 0.0(5) . . . .
C4 C5 C6 C7 1.6(6) . . . .
C5 C6 C7 C8 -1.2(6) . . . .
C6 C7 C8 O1 -179.7(3) . . . .
C6 C7 C8 C9 -0.8(5) . . . .
C10 O1 C8 C7 -19.4(4) . . . .
Ce1 O1 C8 C7 175.8(3) . . . .
C10 O1 C8 C9 161.6(3) . . . .
Ce1 O1 C8 C9 -3.1(3) . . . .
C1 N1 C9 C8 -177.7(3) . . . .
Ce1 N1 C9 C8 2.6(4) . . . .
C1 N1 C9 C4 1.3(5) . . . .
Ce1 N1 C9 C4 -178.3(2) . . . .
C7 C8 C9 N1 -178.6(3) . . . .
O1 C8 C9 N1 0.4(4) . . . .
C7 C8 C9 C4 2.3(5) . . . .
O1 C8 C9 C4 -178.7(3) . . . .
C5 C4 C9 N1 179.1(3) . . . .
C3 C4 C9 N1 -1.2(5) . . . .
C5 C4 C9 C8 -1.9(5) . . . .
C3 C4 C9 C8 177.9(3) . . . .
C8 O1 C10 C11 -176.7(3) . . . .
Ce1 O1 C10 C11 -11.4(3) . . . .
Ce1 O2 C11 N2 -178.2(2) . . . .
Ce1 O2 C11 C10 2.4(5) . . . .
C12 N2 C11 O2 -0.8(5) . . . .
C12 N2 C11 C10 178.7(3) . . . .
O1 C10 C11 O2 6.7(4) . . . .
O1 C10 C11 N2 -172.8(3) . . . .
C11 N2 C12 C17 3.7(6) . . . .
C11 N2 C12 C13 -175.4(4) . . . .
C17 C12 C13 C14 -0.9(7) . . . .
N2 C12 C13 C14 178.3(4) . . . .
C12 C13 C14 C15 0.7(8) . . . .
C13 C14 C15 C16 0.0(8) . . . .
C14 C15 C16 C17 -0.4(7) . . . .
C13 C12 C17 C16 0.5(6) . . . .
N2 C12 C17 C16 -178.6(4) . . . .
C15 C16 C17 C12 0.2(7) . . . .
